data_2226933
loop_
_publ_author_name
'Liu, Yong-Hao'
'Xu, Quan'
'Han, Zhi-You'

_publ_section_title
;
 <i>catena</i>-Poly[[(nitrato-\k^2^<i>O</i>,<i>O</i>')silver(I)]-\m-<i>N</i>,<i>N</i>'-bis(3-pyridylmethylidene)benzene-1,4-diamine]
;
_journal_coeditor_code HY2324
_journal_issue 8
_journal_name_full 'Acta Crystallographica Section E'
_journal_page_first m903
_journal_paper_doi 10.1107/S1600536810025997
_journal_volume 66
_journal_year 2010
_chemical_formula_iupac '[Ag (N O3) (C18 H14 N4)]'
_chemical_formula_moiety 'C18 H14 Ag N5 O3'
_chemical_formula_sum 'C18 H14 Ag N5 O3'
_chemical_formula_weight 456.21
_chemical_name_systematic
;
<i>catena</i>-Poly[[(nitrato-\k^2^<i>O</i>,<i>O</i>')silver(I)]-\m-
<i>N</i>,<i>N</i>'-bis(3-pyridylmethylidene)benzene-1,4-diamine]
;
_space_group_IT_number 2
_symmetry_cell_setting triclinic
_symmetry_space_group_name_Hall '-P 1'
_symmetry_space_group_name_H-M 'P -1'
_atom_sites_solution_hydrogens geom
_atom_sites_solution_primary direct
_atom_sites_solution_secondary difmap
_audit_creation_method SHELXL-97
_cell_angle_alpha 81.51(3)
_cell_angle_beta 74.27(3)
_cell_angle_gamma 66.52(3)
_cell_formula_units_Z 2
_cell_length_a 9.2148(18)
_cell_length_b 9.771(2)
_cell_length_c 10.800(2)
_cell_measurement_reflns_used 3891
_cell_measurement_temperature 293(2)
_cell_measurement_theta_max 27.47
_cell_measurement_theta_min 3.07
_cell_volume 857.6(4)
_computing_cell_refinement 'RAPID-AUTO (Rigaku, 1998)'
_computing_data_collection 'RAPID-AUTO (Rigaku, 1998)'
_computing_data_reduction 'RAPID-AUTO (Rigaku, 1998)'
_computing_molecular_graphics 'DIAMOND (Brandenburg, 1999)'
_computing_publication_material 'SHELXL97 (Sheldrick, 2008)'
_computing_structure_refinement 'SHELXL97 (Sheldrick, 2008)'
_computing_structure_solution 'SHELXS97 (Sheldrick, 2008)'
_diffrn_ambient_temperature 293(2)
_diffrn_detector_area_resol_mean 10
_diffrn_measured_fraction_theta_full 0.992
_diffrn_measured_fraction_theta_max 0.992
_diffrn_measurement_device_type 'Rigaku R-AXIS RAPID'
_diffrn_measurement_method '\w scans'
_diffrn_radiation_monochromator graphite
_diffrn_radiation_source 'fine-focus sealed tube'
_diffrn_radiation_type MoK\a
_diffrn_radiation_wavelength 0.71073
_diffrn_reflns_av_R_equivalents 0.0192
_diffrn_reflns_av_sigmaI/netI 0.0254
_diffrn_reflns_limit_h_max 11
_diffrn_reflns_limit_h_min -11
_diffrn_reflns_limit_k_max 12
_diffrn_reflns_limit_k_min -12
_diffrn_reflns_limit_l_max 14
_diffrn_reflns_limit_l_min -13
_diffrn_reflns_number 8493
_diffrn_reflns_theta_full 27.47
_diffrn_reflns_theta_max 27.47
_diffrn_reflns_theta_min 3.07
_exptl_absorpt_coefficient_mu 1.206
_exptl_absorpt_correction_T_max 0.9076
_exptl_absorpt_correction_T_min 0.7047
_exptl_absorpt_correction_type multi-scan
_exptl_absorpt_process_details '(ABSCOR; Higashi, 1995)'
_exptl_crystal_colour colorless
_exptl_crystal_density_diffrn 1.767
_exptl_crystal_density_method 'not measured'
_exptl_crystal_description block
_exptl_crystal_F_000 456
_exptl_crystal_size_max 0.31
_exptl_crystal_size_mid 0.30
_exptl_crystal_size_min 0.08
_refine_diff_density_max 0.722
_refine_diff_density_min -0.288
_refine_ls_extinction_method none
_refine_ls_goodness_of_fit_ref 1.100
_refine_ls_hydrogen_treatment constr
_refine_ls_matrix_type full
_refine_ls_number_parameters 244
_refine_ls_number_reflns 3891
_refine_ls_number_restraints 0
_refine_ls_restrained_S_all 1.100
_refine_ls_R_factor_all 0.0426
_refine_ls_R_factor_gt 0.0324
_refine_ls_shift/su_max 0.002
_refine_ls_shift/su_mean 0.000
_refine_ls_structure_factor_coef Fsqd
_refine_ls_weighting_details 'calc w=1/[\s^2^(Fo^2^)+(0.0590P)^2^] where P=(Fo^2^+2Fc^2^)/3'
_refine_ls_weighting_scheme calc
_refine_ls_wR_factor_gt 0.0899
_refine_ls_wR_factor_ref 0.0943
_reflns_number_gt 3163
_reflns_number_total 3891
_reflns_threshold_expression I>2\s(I)
_cod_data_source_file hy2324.cif
_cod_data_source_block I
_cod_database_code 2226933
_cod_database_fobs_code 2226933

loop_
_symmetry_equiv_pos_as_xyz
'x, y, z'
'-x, -y, -z'

loop_
_atom_site_type_symbol
_atom_site_label
_atom_site_fract_x
_atom_site_fract_y
_atom_site_fract_z
_atom_site_U_iso_or_equiv
_atom_site_adp_type
_atom_site_calc_flag
_atom_site_refinement_flags
_atom_site_occupancy
_atom_site_disorder_assembly
_atom_site_disorder_group
Ag Ag1 1.45799(2) 0.37548(2) 0.45603(2) 0.05309(11) Uani d . 1 . .
N N1 1.2254(3) 0.3738(2) 0.5682(2) 0.0379(5) Uani d . 1 . .
N N2 0.6797(3) 0.6198(2) 0.8049(2) 0.0394(5) Uani d . 1 . .
N N3 0.1476(3) 1.1322(2) 1.0027(2) 0.0451(5) Uani d . 1 . .
N N4 -0.3549(3) 1.3921(2) 1.2898(2) 0.0409(5) Uani d . 1 . .
N N5 1.7214(3) 0.1260(3) 0.5841(3) 0.0519(6) Uani d . 1 . .
O O1 1.8206(4) 0.0262(4) 0.6349(3) 0.0910(9) Uani d . 1 . .
O O2 1.6959(3) 0.2598(3) 0.5904(3) 0.0794(8) Uani d . 1 . .
O O3 1.6440(4) 0.0949(3) 0.5224(3) 0.0686(7) Uani d . 1 . .
C C1 1.2039(3) 0.2446(3) 0.5801(3) 0.0447(6) Uani d . 1 . .
H H1A 1.2915 0.1601 0.5462 0.054 Uiso calc R 1 . .
C C2 1.0576(4) 0.2313(3) 0.6405(3) 0.0530(7) Uani d . 1 . .
H H2A 1.0457 0.1405 0.6437 0.064 Uiso calc R 1 . .
C C3 0.9290(3) 0.3543(3) 0.6960(3) 0.0468(6) Uani d . 1 . .
H H3A 0.8302 0.3470 0.7394 0.056 Uiso calc R 1 . .
C C4 0.9491(3) 0.4889(3) 0.6862(2) 0.0338(5) Uani d . 1 . .
C C5 1.0982(3) 0.4942(3) 0.6205(2) 0.0358(5) Uani d . 1 . .
H H5A 1.1113 0.5850 0.6119 0.043 Uiso calc R 1 . .
C C6 0.8148(3) 0.6244(3) 0.7420(2) 0.0373(5) Uani d . 1 . .
H H6A 0.8299 0.7145 0.7306 0.045 Uiso calc R 1 . .
C C7 0.5498(3) 0.7521(3) 0.8539(2) 0.0356(5) Uani d . 1 . .
C C8 0.4388(3) 0.7368(3) 0.9655(3) 0.0426(6) Uani d . 1 . .
H H8A 0.4528 0.6424 1.0046 0.051 Uiso calc R 1 . .
C C9 0.3077(3) 0.8597(3) 1.0195(3) 0.0464(7) Uani d . 1 . .
H H9A 0.2364 0.8481 1.0960 0.056 Uiso calc R 1 . .
C C10 0.2824(3) 1.0000(3) 0.9596(2) 0.0379(5) Uani d . 1 . .
C C11 0.3917(4) 1.0142(3) 0.8472(3) 0.0492(7) Uani d . 1 . .
H H11A 0.3757 1.1081 0.8065 0.059 Uiso calc R 1 . .
C C12 0.5248(3) 0.8915(3) 0.7937(3) 0.0475(7) Uani d . 1 . .
H H12A 0.5968 0.9031 0.7176 0.057 Uiso calc R 1 . .
C C13 0.0370(3) 1.1306(3) 1.0983(3) 0.0421(6) Uani d . 1 . .
H H13A 0.0434 1.0412 1.1449 0.051 Uiso calc R 1 . .
C C14 -0.1040(3) 1.2686(3) 1.1388(2) 0.0372(5) Uani d . 1 . .
C C15 -0.2228(3) 1.2683(3) 1.2502(3) 0.0405(6) Uani d . 1 . .
H H15A -0.2108 1.1795 1.2992 0.049 Uiso calc R 1 . .
C C16 -0.3680(3) 1.5191(3) 1.2194(3) 0.0432(6) Uani d . 1 . .
H H16A -0.4579 1.6051 1.2464 0.052 Uiso calc R 1 . .
C C17 -0.2541(3) 1.5289(3) 1.1081(3) 0.0456(6) Uani d . 1 . .
H H17A -0.2665 1.6197 1.0622 0.055 Uiso calc R 1 . .
C C18 -0.1215(3) 1.4008(3) 1.0666(3) 0.0408(6) Uani d . 1 . .
H H18A -0.0447 1.4036 0.9909 0.049 Uiso calc R 1 . .

loop_
_atom_site_aniso_label
_atom_site_aniso_U_11
_atom_site_aniso_U_22
_atom_site_aniso_U_33
_atom_site_aniso_U_12
_atom_site_aniso_U_13
_atom_site_aniso_U_23
Ag1 0.03204(13) 0.06102(16) 0.05624(16) -0.01785(10) 0.01587(10) -0.02131(11)
N1 0.0264(10) 0.0419(10) 0.0382(11) -0.0094(9) 0.0035(8) -0.0110(9)
N2 0.0282(10) 0.0374(10) 0.0411(11) -0.0048(8) 0.0019(9) -0.0082(9)
N3 0.0340(11) 0.0366(10) 0.0471(12) -0.0048(9) 0.0079(10) -0.0068(10)
N4 0.0270(10) 0.0442(11) 0.0430(12) -0.0088(9) 0.0045(9) -0.0137(10)
N5 0.0433(13) 0.0540(14) 0.0494(14) -0.0170(12) 0.0032(11) -0.0059(12)
O1 0.0671(18) 0.092(2) 0.106(2) -0.0279(16) -0.0287(17) 0.0307(18)
O2 0.0651(16) 0.0626(14) 0.111(2) -0.0149(12) -0.0198(16) -0.0331(14)
O3 0.0859(19) 0.0556(12) 0.0735(16) -0.0326(13) -0.0263(14) 0.0020(12)
C1 0.0350(13) 0.0367(12) 0.0483(15) -0.0050(11) 0.0031(11) -0.0087(11)
C2 0.0443(16) 0.0356(12) 0.067(2) -0.0132(12) 0.0051(14) -0.0053(13)
C3 0.0344(13) 0.0434(13) 0.0524(16) -0.0143(11) 0.0057(12) -0.0025(12)
C4 0.0253(11) 0.0378(11) 0.0317(11) -0.0066(9) -0.0010(9) -0.0074(10)
C5 0.0282(11) 0.0388(12) 0.0369(12) -0.0109(10) -0.0007(10) -0.0091(10)
C6 0.0268(11) 0.0417(12) 0.0390(13) -0.0084(10) -0.0023(10) -0.0123(11)
C7 0.0240(11) 0.0386(12) 0.0380(12) -0.0080(9) -0.0003(10) -0.0071(10)
C8 0.0297(12) 0.0362(12) 0.0475(15) -0.0064(10) 0.0032(11) -0.0002(11)
C9 0.0316(13) 0.0423(13) 0.0453(15) -0.0056(11) 0.0096(11) -0.0022(12)
C10 0.0283(12) 0.0352(11) 0.0406(13) -0.0074(10) 0.0033(10) -0.0073(10)
C11 0.0411(14) 0.0357(12) 0.0488(16) -0.0065(11) 0.0100(12) 0.0018(12)
C12 0.0365(14) 0.0432(13) 0.0432(14) -0.0090(11) 0.0132(11) -0.0034(12)
C13 0.0336(13) 0.0327(11) 0.0468(14) -0.0070(10) 0.0049(11) -0.0053(11)
C14 0.0269(11) 0.0363(11) 0.0413(13) -0.0084(10) 0.0016(10) -0.0091(10)
C15 0.0324(12) 0.0390(12) 0.0420(13) -0.0117(10) 0.0026(11) -0.0044(11)
C16 0.0290(12) 0.0416(13) 0.0487(15) -0.0033(10) -0.0023(11) -0.0127(12)
C17 0.0398(14) 0.0408(13) 0.0461(15) -0.0073(11) -0.0069(12) -0.0004(12)
C18 0.0319(12) 0.0431(13) 0.0391(13) -0.0113(11) 0.0022(10) -0.0052(11)

loop_
_atom_type_symbol
_atom_type_description
_atom_type_scat_dispersion_real
_atom_type_scat_dispersion_imag
_atom_type_scat_source
C C 0.0033 0.0016 'International Tables Vol C Tables 4.2.6.8 and 6.1.1.4'
H H 0.0000 0.0000 'International Tables Vol C Tables 4.2.6.8 and 6.1.1.4'
N N 0.0061 0.0033 'International Tables Vol C Tables 4.2.6.8 and 6.1.1.4'
O O 0.0106 0.0060 'International Tables Vol C Tables 4.2.6.8 and 6.1.1.4'
Ag Ag -0.8971 1.1015 'International Tables Vol C Tables 4.2.6.8 and 6.1.1.4'

loop_
_geom_angle_atom_site_label_1
_geom_angle_atom_site_label_2
_geom_angle_atom_site_label_3
_geom_angle_site_symmetry_1
_geom_angle_site_symmetry_3
_geom_angle
_geom_angle_publ_flag
N1 Ag1 N4 . 1_744 159.44(9) ?
N1 Ag1 Ag1 . 2_866 111.41(6) ?
N4 Ag1 Ag1 1_744 2_866 79.97(7) ?
N1 Ag1 O2 . . 112.93(10) ?
N1 Ag1 O3 . . 97.63(10) ?
N4 Ag1 O2 1_744 . 87.07(9) ?
N4 Ag1 O3 1_744 . 92.98(9) ?
C1 N1 C5 . . 117.7(2) ?
C1 N1 Ag1 . . 117.05(16) ?
C5 N1 Ag1 . . 125.13(18) ?
C6 N2 C7 . . 120.2(2) ?
C13 N3 C10 . . 121.8(2) ?
C16 N4 C15 . . 117.8(2) ?
C16 N4 Ag1 . 1_366 122.67(17) ?
C15 N4 Ag1 . 1_366 119.45(18) ?
O1 N5 O3 . . 119.9(3) ?
O1 N5 O2 . . 122.2(3) ?
O3 N5 O2 . . 117.9(3) ?
N1 C1 C2 . . 122.8(2) ?
N1 C1 H1A . . 118.6 ?
C2 C1 H1A . . 118.6 ?
C1 C2 C3 . . 119.1(3) ?
C1 C2 H2A . . 120.5 ?
C3 C2 H2A . . 120.5 ?
C2 C3 C4 . . 119.1(3) ?
C2 C3 H3A . . 120.5 ?
C4 C3 H3A . . 120.5 ?
C5 C4 C3 . . 118.3(2) ?
C5 C4 C6 . . 120.4(2) ?
C3 C4 C6 . . 121.3(2) ?
N1 C5 C4 . . 123.0(2) ?
N1 C5 H5A . . 118.5 ?
C4 C5 H5A . . 118.5 ?
N2 C6 C4 . . 120.9(2) ?
N2 C6 H6A . . 119.6 ?
C4 C6 H6A . . 119.6 ?
C12 C7 C8 . . 119.2(2) ?
C12 C7 N2 . . 123.7(2) ?
C8 C7 N2 . . 117.0(2) ?
C9 C8 C7 . . 121.0(2) ?
C9 C8 H8A . . 119.5 ?
C7 C8 H8A . . 119.5 ?
C8 C9 C10 . . 120.0(2) ?
C8 C9 H9A . . 120.0 ?
C10 C9 H9A . . 120.0 ?
C11 C10 C9 . . 118.7(2) ?
C11 C10 N3 . . 116.5(2) ?
C9 C10 N3 . . 124.8(2) ?
C10 C11 C12 . . 121.4(3) ?
C10 C11 H11A . . 119.3 ?
C12 C11 H11A . . 119.3 ?
C7 C12 C11 . . 119.6(2) ?
C7 C12 H12A . . 120.2 ?
C11 C12 H12A . . 120.2 ?
N3 C13 C14 . . 120.8(2) ?
N3 C13 H13A . . 119.6 ?
C14 C13 H13A . . 119.6 ?
C18 C14 C15 . . 118.7(2) ?
C18 C14 C13 . . 120.7(2) ?
C15 C14 C13 . . 120.7(2) ?
N4 C15 C14 . . 122.5(2) ?
N4 C15 H15A . . 118.8 ?
C14 C15 H15A . . 118.8 ?
N4 C16 C17 . . 123.2(2) ?
N4 C16 H16A . . 118.4 ?
C17 C16 H16A . . 118.4 ?
C18 C17 C16 . . 118.5(3) ?
C18 C17 H17A . . 120.7 ?
C16 C17 H17A . . 120.7 ?
C14 C18 C17 . . 119.3(2) ?
C14 C18 H18A . . 120.3 ?
C17 C18 H18A . . 120.3 ?

loop_
_geom_bond_atom_site_label_1
_geom_bond_atom_site_label_2
_geom_bond_site_symmetry_2
_geom_bond_distance
_geom_bond_publ_flag
Ag1 N1 . 2.162(2) y
Ag1 N4 1_744 2.163(2) y
Ag1 O2 . 2.731(3) y
Ag1 O3 . 2.704(3) y
Ag1 Ag1 2_866 3.1631(8) ?
N1 C1 . 1.337(4) ?
N1 C5 . 1.347(3) ?
N2 C6 . 1.261(3) ?
N2 C7 . 1.417(3) ?
N3 C13 . 1.242(3) ?
N3 C10 . 1.419(3) ?
N4 C16 . 1.336(4) ?
N4 C15 . 1.351(3) ?
N5 O1 . 1.221(4) ?
N5 O3 . 1.240(4) ?
N5 O2 . 1.242(4) ?
C1 C2 . 1.378(4) ?
C1 H1A . 0.9300 ?
C2 C3 . 1.379(4) ?
C2 H2A . 0.9300 ?
C3 C4 . 1.385(4) ?
C3 H3A . 0.9300 ?
C4 C5 . 1.382(3) ?
C4 C6 . 1.474(3) ?
C5 H5A . 0.9300 ?
C6 H6A . 0.9300 ?
C7 C12 . 1.378(4) ?
C7 C8 . 1.386(3) ?
C8 C9 . 1.382(3) ?
C8 H8A . 0.9300 ?
C9 C10 . 1.385(4) ?
C9 H9A . 0.9300 ?
C10 C11 . 1.381(4) ?
C11 C12 . 1.388(4) ?
C11 H11A . 0.9300 ?
C12 H12A . 0.9300 ?
C13 C14 . 1.472(3) ?
C13 H13A . 0.9300 ?
C14 C18 . 1.382(4) ?
C14 C15 . 1.390(3) ?
C15 H15A . 0.9300 ?
C16 C17 . 1.385(4) ?
C16 H16A . 0.9300 ?
C17 C18 . 1.382(4) ?
C17 H17A . 0.9300 ?
C18 H18A . 0.9300 ?

loop_
_geom_hbond_atom_site_label_D
_geom_hbond_atom_site_label_H
_geom_hbond_atom_site_label_A
_geom_hbond_site_symmetry_A
_geom_hbond_distance_DH
_geom_hbond_distance_HA
_geom_hbond_distance_DA
_geom_hbond_angle_DHA
C1 H1A O3 2_856 0.93 2.50 3.276(4) 141
C16 H16A O2 2_677 0.93 2.44 3.280(4) 151
